data_7063779
loop_
_publ_author_name
'Polikovskiy, Trofim A.'
'Gontcharenko, Victoria E.'
'Ivanova, Anna A.'
'Metlina, Darya A.'
'Kiskin, Mikhail A.'
'Taydakov, Ilya V.'
'Belousov, Yury A.'

_publ_section_title
;
 Real world luminescence thermometry through a novel mixed-metal Eu/Tb
 complex with furan-containing 1,3-diketone
;
_journal_issue 22
_journal_name_full 'New Journal of Chemistry'
_journal_page_first 9214
_journal_page_last 9225
_journal_paper_doi 10.1039/D5NJ00914F
_journal_volume 49
_journal_year 2025
_chemical_formula_moiety 'C60 H42 F9 Gd O11 P2'
_chemical_formula_sum 'C60 H42 F9 Gd O11 P2'
_chemical_formula_weight 1329.12
_space_group_crystal_system triclinic
_space_group_IT_number 2
_space_group_name_Hall '-P 1'
_space_group_name_H-M_alt 'P -1'
_atom_sites_solution_hydrogens geom
_audit_creation_date 2024-05-07
_audit_creation_method
;
Olex2 1.5
(compiled 2024.02.16 svn.r378c4104 for OlexSys, GUI svn.r6928)
;
_audit_update_record
;
2024-10-21 deposited with the CCDC.	2025-04-29 downloaded from the CCDC.
;
_cell_angle_alpha 80.485(2)
_cell_angle_beta 76.757(2)
_cell_angle_gamma 70.868(2)
_cell_formula_units_Z 2
_cell_length_a 11.0181(6)
_cell_length_b 11.9586(6)
_cell_length_c 22.8961(12)
_cell_measurement_reflns_used 9904
_cell_measurement_temperature 296.15
_cell_measurement_theta_max 32.19
_cell_measurement_theta_min 2.21
_cell_volume 2761.0(3)
_computing_molecular_graphics 'Olex2 1.5 (Dolomanov et al., 2009)'
_computing_publication_material 'Olex2 1.5 (Dolomanov et al., 2009)'
_computing_structure_refinement 'SHELXL 2018/3 (Sheldrick, 2015)'
_diffrn_ambient_temperature 296.15
_diffrn_measured_fraction_theta_full 0.998
_diffrn_measured_fraction_theta_max 0.918
_diffrn_measurement_device_type 'Bruker APEX-II CCD'
_diffrn_measurement_method '\f and \w scans'
_diffrn_radiation_type MoK\a
_diffrn_radiation_wavelength 0.71073
_diffrn_reflns_av_R_equivalents 0.0456
_diffrn_reflns_av_unetI/netI 0.0645
_diffrn_reflns_Laue_measured_fraction_full 0.998
_diffrn_reflns_Laue_measured_fraction_max 0.918
_diffrn_reflns_limit_h_max 15
_diffrn_reflns_limit_h_min -15
_diffrn_reflns_limit_k_max 17
_diffrn_reflns_limit_k_min -17
_diffrn_reflns_limit_l_max 34
_diffrn_reflns_limit_l_min -34
_diffrn_reflns_number 57535
_diffrn_reflns_point_group_measured_fraction_full 0.998
_diffrn_reflns_point_group_measured_fraction_max 0.918
_diffrn_reflns_theta_full 25.242
_diffrn_reflns_theta_max 33.385
_diffrn_reflns_theta_min 1.992
_diffrn_standards_number 0
_exptl_absorpt_coefficient_mu 1.351
_exptl_absorpt_correction_T_max 0.7466
_exptl_absorpt_correction_T_min 0.6340
_exptl_absorpt_correction_type multi-scan
_exptl_absorpt_process_details
;
SADABS-2016/2 (Bruker,2016/2) was used for absorption correction.
wR2(int) was 0.0717 before and 0.0553 after correction.
The Ratio of minimum to maximum transmission is 0.8492.
The \l/2 correction factor is Not present.
;
_exptl_crystal_colour colourless
_exptl_crystal_colour_primary colourless
_exptl_crystal_density_diffrn 1.599
_exptl_crystal_description parallelepiped
_exptl_crystal_F_000 1330
_exptl_crystal_size_max 0.2
_exptl_crystal_size_mid 0.18
_exptl_crystal_size_min 0.18
_refine_diff_density_max 1.809
_refine_diff_density_min -1.131
_refine_diff_density_rms 0.135
_refine_ls_extinction_method none
_refine_ls_goodness_of_fit_ref 1.054
_refine_ls_hydrogen_treatment constr
_refine_ls_matrix_type full
_refine_ls_number_parameters 748
_refine_ls_number_reflns 19701
_refine_ls_number_restraints 9
_refine_ls_restrained_S_all 1.059
_refine_ls_R_factor_all 0.0665
_refine_ls_R_factor_gt 0.0435
_refine_ls_shift/su_max 0.002
_refine_ls_shift/su_mean 0.000
_refine_ls_structure_factor_coef Fsqd
_refine_ls_weighting_details 'w=1/[\s^2^(Fo^2^)+(0.0097P)^2^+4.3472P] where P=(Fo^2^+2Fc^2^)/3'
_refine_ls_weighting_scheme calc
_refine_ls_wR_factor_gt 0.0712
_refine_ls_wR_factor_ref 0.0825
_reflns_Friedel_coverage 0.000
_reflns_number_gt 15858
_reflns_number_total 19701
_reflns_threshold_expression 'I > 2\s(I)'
_cod_data_source_file d5nj00914f2.cif
_cod_data_source_block 1_a
_cod_depositor_comments
;
The following automatic conversions were performed:

data item '_exptl_absorpt_correction_type' value 'multi scan' was
changed to 'multi-scan' in accordance with the
/home/data/users/saulius/crontab/automatic-downloads/rss-feeds/RSC/lib/dictionaries/cif_core.dic
dictionary named 'cif_core.dic' version 2.4.2 last updated on
2011-04-26.

Automatic conversion script
Id: cif_fix_values 8170 2020-07-09 18:12:32Z antanas 

 Adding full bibliography for 7063777--7063779.cif.
;
_cod_database_code 7063779
_shelx_shelxl_version_number 2018/3
_shelx_space_group_comment
;
The symmetry employed for this shelxl refinement is uniquely defined
by the following loop, which should always be used as a source of
symmetry information in preference to the above space-group names.
They are only intended as comments.
;
_shelx_estimated_absorpt_t_max 0.793
_shelx_estimated_absorpt_t_min 0.774
_olex2_refinement_description
;
1. Fixed Uiso
 At 1.2 times of:
  All C(H) groups
2. Uiso/Uaniso restraints and constraints
Uanis(F2) \\sim Ueq: with sigma of 0.005 and sigma for terminal atoms of 0.01
3. Rigid body (RIGU) restrains
 C23, C24
 with sigma for 1-2 distances of 0.002 and sigma for 1-3 distances of 0.004
4.a Aromatic/amide H refined with riding coordinates:
 C2(H2), C6(H6), C7(H7), C8(H8), C10(H10), C14(H14), C15(H15), C16(H16),
 C18(H18), C22(H22), C23(H23), C24(H24), C26(H26), C27(H27), C28(H28), C29(H29),
  C30(H30), C32(H32), C33(H33), C34(H34), C35(H35), C36(H36), C38(H38),
 C39(H39), C40(H40), C41(H41), C42(H42), C44(H44), C45(H45), C46(H46), C47(H47),
  C48(H48), C50(H50), C51(H51), C52(H52), C53(H53), C54(H54), C56(H56),
 C57(H57), C58(H58), C59(H59), C60(H60)
;
_olex2_submission_special_instructions 'No special instructions were received'

loop_
_space_group_symop_operation_xyz
'x, y, z'
'-x, -y, -z'

loop_
_atom_site_label
_atom_site_type_symbol
_atom_site_fract_x
_atom_site_fract_y
_atom_site_fract_z
_atom_site_U_iso_or_equiv
_atom_site_adp_type
_atom_site_occupancy
_atom_site_site_symmetry_order
_atom_site_calc_flag
_atom_site_refinement_flags_posn
_atom_site_refinement_flags_adp
_atom_site_refinement_flags_occupancy
_atom_site_disorder_assembly
_atom_site_disorder_group
Gd01 Gd 0.55885(2) 0.68802(2) 0.25383(2) 0.01703(3) Uani 1 1 d . . . . .
P1 P 0.86606(6) 0.72344(6) 0.14292(3) 0.01901(13) Uani 1 1 d . . . . .
P2 P 0.37044(7) 0.77715(6) 0.40821(3) 0.02140(13) Uani 1 1 d . . . . .
F1 F 0.22694(19) 0.47606(18) 0.31963(8) 0.0451(5) Uani 1 1 d . . . . .
F2 F 0.2255(3) 0.4227(3) 0.23547(10) 0.0861(10) Uani 1 1 d . U . . .
F3 F 0.3914(3) 0.3451(2) 0.27650(13) 0.0868(10) Uani 1 1 d . . . . .
F4 F 0.9288(2) 0.54862(17) 0.35680(10) 0.0510(6) Uani 1 1 d . . . . .
F5 F 0.8394(2) 0.4203(2) 0.40768(9) 0.0516(5) Uani 1 1 d . . . . .
F6 F 1.01056(18) 0.36544(17) 0.33990(9) 0.0452(5) Uani 1 1 d . . . . .
F7 F 0.3806(2) 1.18485(16) 0.17244(10) 0.0554(6) Uani 1 1 d . . . . .
F8 F 0.23369(19) 1.09859(19) 0.21054(9) 0.0528(6) Uani 1 1 d . . . . .
F9 F 0.3655(2) 1.04656(18) 0.12875(9) 0.0481(5) Uani 1 1 d . . . . .
O1 O 0.39329(18) 0.59541(17) 0.26878(8) 0.0251(4) Uani 1 1 d . . . . .
O2 O 0.50823(18) 0.69054(16) 0.15545(8) 0.0221(4) Uani 1 1 d . . . . .
O3 O 0.3711(2) 0.6082(2) 0.04982(9) 0.0346(5) Uani 1 1 d . . . . .
O4 O 0.71514(18) 0.57228(16) 0.31281(8) 0.0245(4) Uani 1 1 d . . . . .
O5 O 0.65483(18) 0.49079(16) 0.21996(9) 0.0254(4) Uani 1 1 d . . . . .
O6 O 0.8739(2) 0.20019(18) 0.20292(10) 0.0362(5) Uani 1 1 d . . . . .
O7 O 0.43476(18) 0.88276(16) 0.22287(8) 0.0244(4) Uani 1 1 d . . . . .
O8 O 0.62362(18) 0.82991(16) 0.29515(8) 0.0247(4) Uani 1 1 d . . . . .
O9 O 0.7414(3) 0.9220(2) 0.36096(12) 0.0584(7) Uani 1 1 d . . . . .
O10 O 0.74421(17) 0.71528(17) 0.18620(8) 0.0238(4) Uani 1 1 d . . . . .
O11 O 0.42466(19) 0.72356(17) 0.34945(8) 0.0275(4) Uani 1 1 d . . . . .
C1 C 0.3633(3) 0.5422(2) 0.23350(12) 0.0224(5) Uani 1 1 d . . . . .
C2 C 0.3835(2) 0.5552(2) 0.17153(12) 0.0218(5) Uani 1 1 d . . . . .
H2 H 0.352040 0.509554 0.151693 0.026 Uiso 1 1 calc R U . . .
C3 C 0.4498(2) 0.6345(2) 0.13618(11) 0.0201(5) Uani 1 1 d . . . . .
C4 C 0.2993(4) 0.4474(3) 0.26615(14) 0.0404(8) Uani 1 1 d . . . . .
C5 C 0.4499(3) 0.6540(2) 0.07106(12) 0.0243(5) Uani 1 1 d . . . . .
C6 C 0.3880(3) 0.6390(3) -0.01073(14) 0.0397(8) Uani 1 1 d . . . . .
H6 H 0.344933 0.618842 -0.037095 0.048 Uiso 1 1 calc R U . . .
C7 C 0.4733(3) 0.7012(3) -0.02821(14) 0.0392(8) Uani 1 1 d . . . . .
H7 H 0.501123 0.732464 -0.068129 0.047 Uiso 1 1 calc R U . . .
C8 C 0.5142(3) 0.7115(3) 0.02472(13) 0.0325(6) Uani 1 1 d . . . . .
H8 H 0.574808 0.750959 0.027115 0.039 Uiso 1 1 calc R U . . .
C9 C 0.8083(3) 0.4762(2) 0.30708(12) 0.0224(5) Uani 1 1 d . . . . .
C10 C 0.8340(3) 0.3914(2) 0.26869(13) 0.0282(6) Uani 1 1 d . . . . .
H10 H 0.910190 0.324655 0.268873 0.034 Uiso 1 1 calc R U . . .
C11 C 0.7493(3) 0.4010(2) 0.22865(12) 0.0236(5) Uani 1 1 d . . . . .
C12 C 0.8985(3) 0.4522(3) 0.35244(13) 0.0285(6) Uani 1 1 d . . . . .
C13 C 0.7688(3) 0.2986(2) 0.19617(13) 0.0261(6) Uani 1 1 d . . . . .
C14 C 0.8661(3) 0.1184(3) 0.17023(16) 0.0404(8) Uani 1 1 d . . . . .
H14 H 0.926614 0.040965 0.166852 0.048 Uiso 1 1 calc R U . . .
C15 C 0.7617(3) 0.1615(3) 0.14345(15) 0.0375(7) Uani 1 1 d . . . . .
H15 H 0.735477 0.121530 0.118244 0.045 Uiso 1 1 calc R U . . .
C16 C 0.6978(3) 0.2790(3) 0.16023(13) 0.0297(6) Uani 1 1 d . . . . .
H16 H 0.620421 0.332961 0.148479 0.036 Uiso 1 1 calc R U . . .
C17 C 0.4505(3) 0.9843(2) 0.21905(12) 0.0226(5) Uani 1 1 d . . . . .
C18 C 0.5322(3) 1.0186(2) 0.24434(12) 0.0255(6) Uani 1 1 d . . . . .
H18 H 0.537311 1.097503 0.234674 0.031 Uiso 1 1 calc R U . . .
C19 C 0.6099(3) 0.9391(2) 0.28480(12) 0.0228(5) Uani 1 1 d . . . . .
C20 C 0.3581(3) 1.0795(3) 0.18281(14) 0.0311(6) Uani 1 1 d . . . . .
C21 C 0.6736(3) 0.9903(3) 0.31844(13) 0.0292(6) Uani 1 1 d . . . . .
C22 C 0.7873(5) 0.9994(4) 0.38352(19) 0.0637(12) Uani 1 1 d . . . . .
H22 H 0.839643 0.977623 0.413717 0.076 Uiso 1 1 calc R U . . .
C23 C 0.7462(4) 1.1077(4) 0.35607(19) 0.0592(11) Uani 1 1 d . . . . .
H23 H 0.763084 1.176572 0.363481 0.071 Uiso 1 1 calc R U . . .
C24 C 0.6737(3) 1.1030(2) 0.31433(13) 0.0298(6) Uani 1 1 d . . . . .
H24 H 0.632556 1.167401 0.288108 0.036 Uiso 1 1 calc R U . . .
C25 C 0.9708(2) 0.7685(2) 0.17797(12) 0.0203(5) Uani 1 1 d . . . . .
C26 C 0.9465(3) 0.7597(3) 0.24065(13) 0.0341(7) Uani 1 1 d . . . . .
H26 H 0.875091 0.733565 0.262981 0.041 Uiso 1 1 calc R U . . .
C27 C 1.0263(3) 0.7889(4) 0.27060(15) 0.0444(9) Uani 1 1 d . . . . .
H27 H 1.009479 0.782273 0.313419 0.053 Uiso 1 1 calc R U . . .
C28 C 1.1302(3) 0.8277(3) 0.23850(15) 0.0355(7) Uani 1 1 d . . . . .
H28 H 1.184706 0.847129 0.259365 0.043 Uiso 1 1 calc R U . . .
C29 C 1.1548(3) 0.8381(2) 0.17651(14) 0.0289(6) Uani 1 1 d . . . . .
H29 H 1.225699 0.865530 0.154581 0.035 Uiso 1 1 calc R U . . .
C30 C 1.0757(3) 0.8085(2) 0.14594(13) 0.0248(5) Uani 1 1 d . . . . .
H30 H 1.092980 0.815464 0.103111 0.030 Uiso 1 1 calc R U . . .
C31 C 0.9585(3) 0.5834(2) 0.11351(12) 0.0233(5) Uani 1 1 d . . . . .
C32 C 1.0921(4) 0.5377(3) 0.1090(2) 0.0612(12) Uani 1 1 d . . . . .
H32 H 1.138575 0.581152 0.121398 0.073 Uiso 1 1 calc R U . . .
C33 C 1.1594(4) 0.4284(4) 0.0866(3) 0.0815(17) Uani 1 1 d . . . . .
H33 H 1.251733 0.398421 0.082782 0.098 Uiso 1 1 calc R U . . .
C34 C 1.0924(4) 0.3640(3) 0.07003(18) 0.0503(9) Uani 1 1 d . . . . .
H34 H 1.137682 0.287613 0.056500 0.060 Uiso 1 1 calc R U . . .
C35 C 0.9607(4) 0.4100(3) 0.07303(17) 0.0465(9) Uani 1 1 d . . . . .
H35 H 0.914819 0.366629 0.060153 0.056 Uiso 1 1 calc R U . . .
C36 C 0.8934(3) 0.5191(3) 0.09466(15) 0.0394(8) Uani 1 1 d . . . . .
H36 H 0.801532 0.550159 0.096575 0.047 Uiso 1 1 calc R U . . .
C37 C 0.8243(3) 0.8295(2) 0.07946(11) 0.0218(5) Uani 1 1 d . . . . .
C38 C 0.9171(3) 0.8457(3) 0.02832(13) 0.0285(6) Uani 1 1 d . . . . .
H38 H 1.005812 0.798115 0.025510 0.034 Uiso 1 1 calc R U . . .
C39 C 0.8790(3) 0.9317(3) -0.01844(13) 0.0351(7) Uani 1 1 d . . . . .
H39 H 0.942265 0.943926 -0.052755 0.042 Uiso 1 1 calc R U . . .
C40 C 0.7497(3) 0.9994(3) -0.01516(14) 0.0365(7) Uani 1 1 d . . . . .
H40 H 0.724263 1.058324 -0.047059 0.044 Uiso 1 1 calc R U . . .
C41 C 0.6572(3) 0.9815(3) 0.03448(14) 0.0353(7) Uani 1 1 d . . . . .
H41 H 0.568023 1.027127 0.036185 0.042 Uiso 1 1 calc R U . . .
C42 C 0.6936(3) 0.8972(2) 0.08193(13) 0.0265(6) Uani 1 1 d . . . . .
H42 H 0.629597 0.885655 0.116039 0.032 Uiso 1 1 calc R U . . .
C43 C 0.4668(3) 0.7029(2) 0.46480(12) 0.0249(5) Uani 1 1 d . . . . .
C44 C 0.4117(3) 0.6672(3) 0.52269(15) 0.0385(7) Uani 1 1 d . . . . .
H44 H 0.319564 0.682727 0.533644 0.046 Uiso 1 1 calc R U . . .
C45 C 0.4902(4) 0.6089(3) 0.56472(17) 0.0484(9) Uani 1 1 d . . . . .
H45 H 0.451961 0.584483 0.604300 0.058 Uiso 1 1 calc R U . . .
C46 C 0.6227(4) 0.5866(3) 0.54912(17) 0.0449(9) Uani 1 1 d . . . . .
H46 H 0.676184 0.548153 0.578182 0.054 Uiso 1 1 calc R U . . .
C47 C 0.6791(3) 0.6197(3) 0.49151(17) 0.0441(8) Uani 1 1 d . . . . .
H47 H 0.771422 0.602485 0.480866 0.053 Uiso 1 1 calc R U . . .
C48 C 0.6023(3) 0.6779(3) 0.44894(15) 0.0358(7) Uani 1 1 d . . . . .
H48 H 0.641587 0.700572 0.409244 0.043 Uiso 1 1 calc R U . . .
C49 C 0.2067(3) 0.7702(2) 0.43719(12) 0.0235(5) Uani 1 1 d . . . . .
C50 C 0.1257(3) 0.8367(3) 0.48387(13) 0.0299(6) Uani 1 1 d . . . . .
H50 H 0.154937 0.890665 0.499055 0.036 Uiso 1 1 calc R U . . .
C51 C 0.0032(3) 0.8246(3) 0.50811(14) 0.0353(7) Uani 1 1 d . . . . .
H51 H -0.051629 0.869954 0.539898 0.042 Uiso 1 1 calc R U . . .
C52 C -0.0391(3) 0.7465(3) 0.48594(16) 0.0403(8) Uani 1 1 d . . . . .
H52 H -0.122404 0.736691 0.503201 0.048 Uiso 1 1 calc R U . . .
C53 C 0.0389(3) 0.6823(3) 0.43876(15) 0.0382(7) Uani 1 1 d . . . . .
H53 H 0.008071 0.629939 0.423217 0.046 Uiso 1 1 calc R U . . .
C54 C 0.1620(3) 0.6941(3) 0.41400(13) 0.0282(6) Uani 1 1 d . . . . .
H54 H 0.215274 0.650279 0.381408 0.034 Uiso 1 1 calc R U . . .
C55 C 0.3541(3) 0.9329(2) 0.40184(12) 0.0249(5) Uani 1 1 d . . . . .
C56 C 0.2808(3) 1.0081(3) 0.36094(13) 0.0302(6) Uani 1 1 d . . . . .
H56 H 0.243337 0.975748 0.336873 0.036 Uiso 1 1 calc R U . . .
C57 C 0.2616(3) 1.1297(3) 0.35481(14) 0.0361(7) Uani 1 1 d . . . . .
H57 H 0.212668 1.180177 0.326181 0.043 Uiso 1 1 calc R U . . .
C58 C 0.3137(3) 1.1768(3) 0.39028(14) 0.0389(8) Uani 1 1 d . . . . .
H58 H 0.299473 1.260227 0.386560 0.047 Uiso 1 1 calc R U . . .
C59 C 0.3862(4) 1.1042(3) 0.43114(17) 0.0466(9) Uani 1 1 d . . . . .
H59 H 0.422141 1.137314 0.455496 0.056 Uiso 1 1 calc R U . . .
C60 C 0.4068(3) 0.9819(3) 0.43682(15) 0.0387(8) Uani 1 1 d . . . . .
H60 H 0.457498 0.931752 0.464921 0.046 Uiso 1 1 calc R U . . .

loop_
_atom_site_aniso_label
_atom_site_aniso_U_11
_atom_site_aniso_U_22
_atom_site_aniso_U_33
_atom_site_aniso_U_23
_atom_site_aniso_U_13
_atom_site_aniso_U_12
Gd01 0.01744(6) 0.01603(6) 0.01754(6) -0.00165(4) -0.00254(4) -0.00546(4)
P1 0.0175(3) 0.0207(3) 0.0193(3) -0.0012(2) -0.0026(2) -0.0074(2)
P2 0.0243(3) 0.0196(3) 0.0193(3) -0.0042(2) 0.0004(2) -0.0071(3)
F1 0.0515(12) 0.0618(13) 0.0325(10) -0.0080(9) 0.0081(8) -0.0402(10)
F2 0.130(2) 0.139(2) 0.0423(13) -0.0062(14) -0.0063(14) -0.119(2)
F3 0.097(2) 0.0356(13) 0.097(2) 0.0162(13) 0.0248(16) -0.0193(13)
F4 0.0640(14) 0.0403(11) 0.0682(14) 0.0016(10) -0.0439(11) -0.0238(10)
F5 0.0442(12) 0.0748(15) 0.0298(11) 0.0147(10) -0.0125(9) -0.0157(11)
F6 0.0276(10) 0.0470(12) 0.0593(13) -0.0140(10) -0.0215(9) 0.0044(8)
F7 0.0799(16) 0.0233(10) 0.0698(15) 0.0154(9) -0.0382(12) -0.0178(10)
F8 0.0297(11) 0.0542(13) 0.0541(13) 0.0061(10) -0.0065(9) 0.0082(9)
F9 0.0601(14) 0.0453(12) 0.0356(11) -0.0032(9) -0.0234(9) -0.0020(10)
O1 0.0262(10) 0.0303(10) 0.0227(10) -0.0039(8) -0.0015(7) -0.0152(8)
O2 0.0247(10) 0.0220(9) 0.0207(9) -0.0014(7) -0.0052(7) -0.0084(7)
O3 0.0406(13) 0.0463(13) 0.0246(11) -0.0034(9) -0.0122(9) -0.0192(10)
O4 0.0260(10) 0.0213(9) 0.0247(10) -0.0024(7) -0.0085(7) -0.0025(7)
O5 0.0253(10) 0.0194(9) 0.0328(11) -0.0063(8) -0.0098(8) -0.0037(7)
O6 0.0339(12) 0.0248(11) 0.0462(13) -0.0133(9) -0.0108(10) 0.0033(9)
O7 0.0256(10) 0.0185(9) 0.0299(10) -0.0027(7) -0.0073(8) -0.0061(7)
O8 0.0291(10) 0.0205(9) 0.0270(10) -0.0034(7) -0.0070(8) -0.0091(8)
O9 0.078(2) 0.0509(17) 0.0521(17) -0.0036(13) -0.0252(15) -0.0188(15)
O10 0.0201(9) 0.0290(10) 0.0228(10) -0.0003(7) -0.0026(7) -0.0101(7)
O11 0.0310(11) 0.0275(10) 0.0237(10) -0.0079(8) 0.0022(8) -0.0107(8)
C1 0.0208(13) 0.0232(13) 0.0262(14) -0.0031(10) -0.0031(10) -0.0114(10)
C2 0.0222(13) 0.0228(13) 0.0231(13) -0.0023(10) -0.0062(10) -0.0093(10)
C3 0.0193(12) 0.0182(12) 0.0209(12) -0.0023(9) -0.0062(9) -0.0013(9)
C4 0.053(2) 0.049(2) 0.0290(17) -0.0032(14) 0.0009(14) -0.0348(17)
C5 0.0273(14) 0.0232(13) 0.0225(13) -0.0032(10) -0.0079(10) -0.0049(10)
C6 0.052(2) 0.049(2) 0.0233(16) -0.0051(13) -0.0154(14) -0.0153(16)
C7 0.052(2) 0.0416(19) 0.0217(15) -0.0001(13) -0.0079(13) -0.0112(15)
C8 0.0388(17) 0.0339(16) 0.0259(15) -0.0008(12) -0.0066(12) -0.0131(13)
C9 0.0203(13) 0.0218(13) 0.0249(13) 0.0020(10) -0.0043(10) -0.0079(10)
C10 0.0220(14) 0.0224(13) 0.0382(16) -0.0068(11) -0.0096(11) 0.0005(10)
C11 0.0224(13) 0.0198(13) 0.0284(14) -0.0048(10) -0.0034(10) -0.0058(10)
C12 0.0248(14) 0.0283(15) 0.0317(16) -0.0002(11) -0.0100(11) -0.0054(11)
C13 0.0259(14) 0.0221(13) 0.0295(15) -0.0063(11) -0.0039(11) -0.0052(10)
C14 0.046(2) 0.0228(15) 0.048(2) -0.0152(14) -0.0030(15) -0.0023(13)
C15 0.050(2) 0.0304(16) 0.0365(18) -0.0142(13) -0.0035(14) -0.0154(14)
C16 0.0350(16) 0.0250(14) 0.0311(16) -0.0066(11) -0.0080(12) -0.0087(12)
C17 0.0249(13) 0.0187(12) 0.0208(13) -0.0011(9) 0.0000(10) -0.0051(10)
C18 0.0320(15) 0.0171(12) 0.0281(14) -0.0008(10) -0.0031(11) -0.0108(10)
C19 0.0260(13) 0.0218(13) 0.0217(13) -0.0055(10) 0.0020(10) -0.0114(10)
C20 0.0350(17) 0.0238(14) 0.0311(16) -0.0007(11) -0.0079(12) -0.0043(12)
C21 0.0377(17) 0.0305(15) 0.0242(14) -0.0050(11) -0.0045(11) -0.0164(12)
C22 0.079(3) 0.080(3) 0.049(2) -0.018(2) -0.032(2) -0.026(3)
C23 0.085(3) 0.053(3) 0.061(3) -0.020(2) -0.017(2) -0.041(2)
C24 0.0446(18) 0.0199(13) 0.0312(15) 0.0004(11) -0.0108(12) -0.0173(12)
C25 0.0174(12) 0.0183(12) 0.0250(13) -0.0018(9) -0.0044(9) -0.0048(9)
C26 0.0310(16) 0.052(2) 0.0249(15) 0.0041(13) -0.0079(12) -0.0217(14)
C27 0.040(2) 0.074(3) 0.0291(17) -0.0023(16) -0.0137(14) -0.0263(18)
C28 0.0294(16) 0.0391(18) 0.0445(19) -0.0086(14) -0.0157(13) -0.0108(13)
C29 0.0219(14) 0.0238(14) 0.0422(17) -0.0059(12) -0.0043(11) -0.0085(11)
C30 0.0253(14) 0.0245(13) 0.0270(14) -0.0059(10) -0.0029(10) -0.0104(10)
C31 0.0262(14) 0.0220(13) 0.0235(13) -0.0016(10) -0.0050(10) -0.0097(10)
C32 0.036(2) 0.044(2) 0.114(4) -0.042(2) -0.034(2) 0.0042(16)
C33 0.045(2) 0.054(3) 0.154(5) -0.062(3) -0.042(3) 0.0156(19)
C34 0.049(2) 0.0293(18) 0.072(3) -0.0217(17) -0.0125(19) -0.0025(15)
C35 0.046(2) 0.046(2) 0.056(2) -0.0269(17) 0.0036(16) -0.0224(17)
C36 0.0260(16) 0.0450(19) 0.052(2) -0.0243(16) -0.0007(13) -0.0122(13)
C37 0.0238(13) 0.0227(13) 0.0199(13) -0.0018(9) -0.0051(10) -0.0077(10)
C38 0.0295(15) 0.0321(15) 0.0245(14) -0.0029(11) -0.0014(11) -0.0122(12)
C39 0.0480(19) 0.0383(17) 0.0201(14) 0.0030(12) -0.0014(12) -0.0210(15)
C40 0.054(2) 0.0295(16) 0.0274(16) 0.0059(12) -0.0147(14) -0.0147(14)
C41 0.0387(18) 0.0327(16) 0.0344(17) 0.0018(13) -0.0153(13) -0.0073(13)
C42 0.0275(14) 0.0270(14) 0.0248(14) -0.0011(11) -0.0068(11) -0.0075(11)
C43 0.0286(14) 0.0200(13) 0.0265(14) -0.0035(10) -0.0053(11) -0.0069(10)
C44 0.0364(18) 0.0412(19) 0.0352(18) 0.0052(14) -0.0085(13) -0.0114(14)
C45 0.064(3) 0.043(2) 0.039(2) 0.0137(15) -0.0187(17) -0.0195(18)
C46 0.060(2) 0.0241(16) 0.056(2) -0.0038(14) -0.0360(19) -0.0029(15)
C47 0.0368(19) 0.043(2) 0.056(2) -0.0207(17) -0.0185(16) -0.0024(15)
C48 0.0333(17) 0.0394(18) 0.0357(17) -0.0122(14) -0.0058(13) -0.0089(13)
C49 0.0252(13) 0.0217(13) 0.0211(13) -0.0022(10) -0.0026(10) -0.0047(10)
C50 0.0313(15) 0.0296(15) 0.0285(15) -0.0099(12) 0.0015(11) -0.0100(12)
C51 0.0276(16) 0.0378(17) 0.0338(17) -0.0092(13) 0.0053(12) -0.0059(12)
C52 0.0261(16) 0.051(2) 0.045(2) -0.0079(16) -0.0013(13) -0.0152(14)
C53 0.0349(18) 0.046(2) 0.0414(19) -0.0112(15) -0.0082(14) -0.0189(15)
C54 0.0311(15) 0.0291(15) 0.0237(14) -0.0061(11) -0.0045(11) -0.0066(11)
C55 0.0292(14) 0.0202(13) 0.0215(13) -0.0049(10) 0.0029(10) -0.0063(10)
C56 0.0348(16) 0.0262(14) 0.0262(15) -0.0058(11) -0.0030(11) -0.0049(12)
C57 0.0451(19) 0.0265(15) 0.0259(16) -0.0013(12) 0.0010(13) -0.0023(13)
C58 0.058(2) 0.0206(15) 0.0338(18) -0.0028(12) 0.0018(15) -0.0124(14)
C59 0.068(3) 0.0294(17) 0.049(2) -0.0080(15) -0.0182(18) -0.0176(17)
C60 0.058(2) 0.0234(15) 0.0393(18) -0.0029(13) -0.0192(15) -0.0112(14)

loop_
_atom_type_symbol
_atom_type_description
_atom_type_scat_dispersion_real
_atom_type_scat_dispersion_imag
_atom_type_scat_source
C C 0.0033 0.0016 'International Tables Vol C Tables 4.2.6.8 and 6.1.1.4'
H H 0.0000 0.0000 'International Tables Vol C Tables 4.2.6.8 and 6.1.1.4'
F F 0.0171 0.0103 'International Tables Vol C Tables 4.2.6.8 and 6.1.1.4'
Gd Gd -0.1653 3.9035 'International Tables Vol C Tables 4.2.6.8 and 6.1.1.4'
O O 0.0106 0.0060 'International Tables Vol C Tables 4.2.6.8 and 6.1.1.4'
P P 0.1023 0.0942 'International Tables Vol C Tables 4.2.6.8 and 6.1.1.4'

loop_
_geom_angle_atom_site_label_1
_geom_angle_atom_site_label_2
_geom_angle_atom_site_label_3
_geom_angle
_geom_angle_site_symmetry_1
_geom_angle_site_symmetry_3
_geom_angle_publ_flag
O1 Gd01 O2 72.72(6) . . ?
O1 Gd01 O4 107.70(7) . . ?
O1 Gd01 O5 71.06(6) . . ?
O1 Gd01 O7 97.95(7) . . ?
O1 Gd01 O8 142.28(6) . . ?
O4 Gd01 O2 138.53(6) . . ?
O4 Gd01 O5 70.64(6) . . ?
O4 Gd01 O7 145.63(6) . . ?
O4 Gd01 O8 74.38(6) . . ?
O5 Gd01 O2 70.66(6) . . ?
O5 Gd01 O8 138.67(6) . . ?
O7 Gd01 O2 70.60(6) . . ?
O7 Gd01 O5 141.25(6) . . ?
O7 Gd01 O8 71.34(6) . . ?
O8 Gd01 O2 131.15(6) . . ?
O10 Gd01 O1 143.34(6) . . ?
O10 Gd01 O2 76.48(6) . . ?
O10 Gd01 O4 82.95(6) . . ?
O10 Gd01 O5 80.38(7) . . ?
O10 Gd01 O7 90.04(6) . . ?
O10 Gd01 O8 74.08(6) . . ?
O10 Gd01 O11 145.97(7) . . ?
O11 Gd01 O1 70.62(6) . . ?
O11 Gd01 O2 132.07(7) . . ?
O11 Gd01 O4 82.45(7) . . ?
O11 Gd01 O5 122.66(7) . . ?
O11 Gd01 O7 84.99(7) . . ?
O11 Gd01 O8 72.44(6) . . ?
O10 P1 C25 111.58(11) . . ?
O10 P1 C31 111.63(12) . . ?
O10 P1 C37 109.86(12) . . ?
C25 P1 C37 108.79(12) . . ?
C31 P1 C25 107.87(12) . . ?
C31 P1 C37 106.95(12) . . ?
O11 P2 C43 112.42(12) . . ?
O11 P2 C49 110.88(12) . . ?
O11 P2 C55 113.34(12) . . ?
C43 P2 C49 107.58(13) . . ?
C43 P2 C55 108.09(13) . . ?
C55 P2 C49 104.04(13) . . ?
C1 O1 Gd01 130.88(17) . . ?
C3 O2 Gd01 133.13(16) . . ?
C6 O3 C5 106.3(2) . . ?
C9 O4 Gd01 134.67(17) . . ?
C11 O5 Gd01 137.19(17) . . ?
C14 O6 C13 106.1(2) . . ?
C17 O7 Gd01 133.42(17) . . ?
C19 O8 Gd01 135.46(17) . . ?
C21 O9 C22 105.1(3) . . ?
P1 O10 Gd01 175.99(12) . . ?
P2 O11 Gd01 158.01(12) . . ?
O1 C1 C2 129.5(2) . . ?
O1 C1 C4 113.4(2) . . ?
C2 C1 C4 117.1(2) . . ?
C1 C2 H2 118.9 . . ?
C1 C2 C3 122.2(2) . . ?
C3 C2 H2 118.9 . . ?
O2 C3 C2 125.9(2) . . ?
O2 C3 C5 116.5(2) . . ?
C2 C3 C5 117.6(2) . . ?
F1 C4 F3 106.3(3) . . ?
F1 C4 C1 112.7(3) . . ?
F2 C4 F1 107.6(3) . . ?
F2 C4 F3 105.8(3) . . ?
F2 C4 C1 114.1(3) . . ?
F3 C4 C1 109.8(3) . . ?
O3 C5 C3 117.9(2) . . ?
C8 C5 O3 109.7(2) . . ?
C8 C5 C3 132.4(3) . . ?
O3 C6 H6 124.5 . . ?
C7 C6 O3 111.0(3) . . ?
C7 C6 H6 124.5 . . ?
C6 C7 H7 126.8 . . ?
C6 C7 C8 106.5(3) . . ?
C8 C7 H7 126.8 . . ?
C5 C8 C7 106.5(3) . . ?
C5 C8 H8 126.8 . . ?
C7 C8 H8 126.8 . . ?
O4 C9 C10 129.2(3) . . ?
O4 C9 C12 113.3(2) . . ?
C10 C9 C12 117.4(2) . . ?
C9 C10 H10 119.3 . . ?
C9 C10 C11 121.4(2) . . ?
C11 C10 H10 119.3 . . ?
O5 C11 C10 124.4(2) . . ?
O5 C11 C13 116.6(2) . . ?
C10 C11 C13 119.0(2) . . ?
F4 C12 F5 106.4(2) . . ?
F4 C12 F6 107.2(2) . . ?
F4 C12 C9 111.5(2) . . ?
F5 C12 C9 110.7(2) . . ?
F6 C12 F5 106.3(2) . . ?
F6 C12 C9 114.2(2) . . ?
O6 C13 C11 118.2(2) . . ?
C16 C13 O6 110.1(2) . . ?
C16 C13 C11 131.7(3) . . ?
O6 C14 H14 124.5 . . ?
C15 C14 O6 111.0(3) . . ?
C15 C14 H14 124.5 . . ?
C14 C15 H15 126.8 . . ?
C14 C15 C16 106.4(3) . . ?
C16 C15 H15 126.8 . . ?
C13 C16 C15 106.4(3) . . ?
C13 C16 H16 126.8 . . ?
C15 C16 H16 126.8 . . ?
O7 C17 C18 129.3(3) . . ?
O7 C17 C20 112.5(2) . . ?
C18 C17 C20 118.1(2) . . ?
C17 C18 H18 119.1 . . ?
C17 C18 C19 121.8(2) . . ?
C19 C18 H18 119.1 . . ?
O8 C19 C18 124.7(2) . . ?
O8 C19 C21 117.9(3) . . ?
C18 C19 C21 117.3(2) . . ?
F7 C20 F9 106.2(2) . . ?
F7 C20 C17 114.3(3) . . ?
F8 C20 F7 106.9(2) . . ?
F8 C20 F9 106.0(3) . . ?
F8 C20 C17 111.3(2) . . ?
F9 C20 C17 111.6(2) . . ?
O9 C21 C19 120.8(3) . . ?
C24 C21 O9 110.9(3) . . ?
C24 C21 C19 128.2(3) . . ?
O9 C22 H22 125.4 . . ?
C23 C22 O9 109.2(3) . . ?
C23 C22 H22 125.4 . . ?
C22 C23 H23 126.0 . . ?
C22 C23 C24 108.1(3) . . ?
C24 C23 H23 126.0 . . ?
C21 C24 C23 106.7(3) . . ?
C21 C24 H24 126.7 . . ?
C23 C24 H24 126.7 . . ?
C26 C25 P1 117.2(2) . . ?
C26 C25 C30 119.0(2) . . ?
C30 C25 P1 123.9(2) . . ?
C25 C26 H26 119.9 . . ?
C27 C26 C25 120.2(3) . . ?
C27 C26 H26 119.9 . . ?
C26 C27 H27 119.8 . . ?
C28 C27 C26 120.4(3) . . ?
C28 C27 H27 119.8 . . ?
C27 C28 H28 119.9 . . ?
C29 C28 C27 120.2(3) . . ?
C29 C28 H28 119.9 . . ?
C28 C29 H29 120.1 . . ?
C28 C29 C30 119.9(3) . . ?
C30 C29 H29 120.1 . . ?
C25 C30 H30 119.8 . . ?
C29 C30 C25 120.4(3) . . ?
C29 C30 H30 119.8 . . ?
C32 C31 P1 122.5(2) . . ?
C32 C31 C36 118.6(3) . . ?
C36 C31 P1 118.9(2) . . ?
C31 C32 H32 119.7 . . ?
C31 C32 C33 120.5(3) . . ?
C33 C32 H32 119.7 . . ?
C32 C33 H33 120.0 . . ?
C34 C33 C32 120.0(4) . . ?
C34 C33 H33 120.0 . . ?
C33 C34 H34 120.2 . . ?
C35 C34 C33 119.7(3) . . ?
C35 C34 H34 120.2 . . ?
C34 C35 H35 119.7 . . ?
C34 C35 C36 120.6(3) . . ?
C36 C35 H35 119.7 . . ?
C31 C36 C35 120.5(3) . . ?
C31 C36 H36 119.7 . . ?
C35 C36 H36 119.7 . . ?
C38 C37 P1 122.7(2) . . ?
C42 C37 P1 117.9(2) . . ?
C42 C37 C38 119.3(2) . . ?
C37 C38 H38 120.1 . . ?
C39 C38 C37 119.9(3) . . ?
C39 C38 H38 120.1 . . ?
C38 C39 H39 119.8 . . ?
C40 C39 C38 120.3(3) . . ?
C40 C39 H39 119.8 . . ?
C39 C40 H40 120.0 . . ?
C39 C40 C41 120.0(3) . . ?
C41 C40 H40 120.0 . . ?
C40 C41 H41 119.8 . . ?
C40 C41 C42 120.5(3) . . ?
C42 C41 H41 119.8 . . ?
C37 C42 H42 120.0 . . ?
C41 C42 C37 120.0(3) . . ?
C41 C42 H42 120.0 . . ?
C44 C43 P2 122.4(2) . . ?
C44 C43 C48 119.3(3) . . ?
C48 C43 P2 118.2(2) . . ?
C43 C44 H44 119.8 . . ?
C43 C44 C45 120.4(3) . . ?
C45 C44 H44 119.8 . . ?
C44 C45 H45 120.0 . . ?
C46 C45 C44 119.9(3) . . ?
C46 C45 H45 120.0 . . ?
C45 C46 H46 119.8 . . ?
C45 C46 C47 120.4(3) . . ?
C47 C46 H46 119.8 . . ?
C46 C47 H47 119.7 . . ?
C46 C47 C48 120.5(3) . . ?
C48 C47 H47 119.7 . . ?
C43 C48 H48 120.3 . . ?
C47 C48 C43 119.5(3) . . ?
C47 C48 H48 120.3 . . ?
C50 C49 P2 121.3(2) . . ?
C54 C49 P2 119.1(2) . . ?
C54 C49 C50 119.5(3) . . ?
C49 C50 H50 119.8 . . ?
C51 C50 C49 120.4(3) . . ?
C51 C50 H50 119.8 . . ?
C50 C51 H51 120.2 . . ?
C52 C51 C50 119.6(3) . . ?
C52 C51 H51 120.2 . . ?
C51 C52 H52 119.7 . . ?
C51 C52 C53 120.5(3) . . ?
C53 C52 H52 119.7 . . ?
C52 C53 H53 119.9 . . ?
C52 C53 C54 120.3(3) . . ?
C54 C53 H53 119.9 . . ?
C49 C54 H54 120.2 . . ?
C53 C54 C49 119.6(3) . . ?
C53 C54 H54 120.2 . . ?
C56 C55 P2 117.8(2) . . ?
C60 C55 P2 123.4(2) . . ?
C60 C55 C56 118.7(3) . . ?
C55 C56 H56 119.6 . . ?
C57 C56 C55 120.8(3) . . ?
C57 C56 H56 119.6 . . ?
C56 C57 H57 120.2 . . ?
C58 C57 C56 119.7(3) . . ?
C58 C57 H57 120.2 . . ?
C57 C58 H58 119.8 . . ?
C57 C58 C59 120.4(3) . . ?
C59 C58 H58 119.8 . . ?
C58 C59 H59 120.0 . . ?
C58 C59 C60 119.9(3) . . ?
C60 C59 H59 120.0 . . ?
C55 C60 C59 120.4(3) . . ?
C55 C60 H60 119.8 . . ?
C59 C60 H60 119.8 . . ?

loop_
_geom_bond_atom_site_label_1
_geom_bond_atom_site_label_2
_geom_bond_distance
_geom_bond_site_symmetry_2
_geom_bond_publ_flag
Gd01 O1 2.3631(18) . ?
Gd01 O2 2.4347(18) . ?
Gd01 O4 2.3643(18) . ?
Gd01 O5 2.4241(18) . ?
Gd01 O7 2.3678(18) . ?
Gd01 O8 2.4327(18) . ?
Gd01 O10 2.3442(18) . ?
Gd01 O11 2.3607(18) . ?
P1 O10 1.4961(19) . ?
P1 C25 1.800(3) . ?
P1 C31 1.799(3) . ?
P1 C37 1.802(3) . ?
P2 O11 1.4978(19) . ?
P2 C43 1.796(3) . ?
P2 C49 1.798(3) . ?
P2 C55 1.796(3) . ?
F1 C4 1.328(4) . ?
F2 C4 1.315(4) . ?
F3 C4 1.335(4) . ?
F4 C12 1.326(3) . ?
F5 C12 1.340(3) . ?
F6 C12 1.334(3) . ?
F7 C20 1.336(3) . ?
F8 C20 1.333(3) . ?
F9 C20 1.337(3) . ?
O1 C1 1.263(3) . ?
O2 C3 1.252(3) . ?
O3 C5 1.371(3) . ?
O3 C6 1.360(4) . ?
O4 C9 1.267(3) . ?
O5 C11 1.252(3) . ?
O6 C13 1.371(3) . ?
O6 C14 1.361(4) . ?
O7 C17 1.269(3) . ?
O8 C19 1.253(3) . ?
O9 C21 1.358(4) . ?
O9 C22 1.401(5) . ?
C1 C2 1.376(4) . ?
C1 C4 1.531(4) . ?
C2 H2 0.9500 . ?
C2 C3 1.421(4) . ?
C3 C5 1.470(4) . ?
C5 C8 1.355(4) . ?
C6 H6 0.9500 . ?
C6 C7 1.336(5) . ?
C7 H7 0.9500 . ?
C7 C8 1.423(4) . ?
C8 H8 0.9500 . ?
C9 C10 1.370(4) . ?
C9 C12 1.528(4) . ?
C10 H10 0.9500 . ?
C10 C11 1.419(4) . ?
C11 C13 1.467(4) . ?
C13 C16 1.351(4) . ?
C14 H14 0.9500 . ?
C14 C15 1.340(5) . ?
C15 H15 0.9500 . ?
C15 C16 1.422(4) . ?
C16 H16 0.9500 . ?
C17 C18 1.368(4) . ?
C17 C20 1.529(4) . ?
C18 H18 0.9500 . ?
C18 C19 1.426(4) . ?
C19 C21 1.465(4) . ?
C21 C24 1.336(4) . ?
C22 H22 0.9500 . ?
C22 C23 1.325(6) . ?
C23 H23 0.9500 . ?
C23 C24 1.397(5) . ?
C24 H24 0.9500 . ?
C25 C26 1.391(4) . ?
C25 C30 1.400(4) . ?
C26 H26 0.9500 . ?
C26 C27 1.386(4) . ?
C27 H27 0.9500 . ?
C27 C28 1.385(5) . ?
C28 H28 0.9500 . ?
C28 C29 1.375(4) . ?
C29 H29 0.9500 . ?
C29 C30 1.393(4) . ?
C30 H30 0.9500 . ?
C31 C32 1.377(4) . ?
C31 C36 1.380(4) . ?
C32 H32 0.9500 . ?
C32 C33 1.390(5) . ?
C33 H33 0.9500 . ?
C33 C34 1.371(5) . ?
C34 H34 0.9500 . ?
C34 C35 1.363(5) . ?
C35 H35 0.9500 . ?
C35 C36 1.382(4) . ?
C36 H36 0.9500 . ?
C37 C38 1.400(4) . ?
C37 C42 1.395(4) . ?
C38 H38 0.9500 . ?
C38 C39 1.393(4) . ?
C39 H39 0.9500 . ?
C39 C40 1.380(5) . ?
C40 H40 0.9500 . ?
C40 C41 1.381(4) . ?
C41 H41 0.9500 . ?
C41 C42 1.389(4) . ?
C42 H42 0.9500 . ?
C43 C44 1.386(4) . ?
C43 C48 1.394(4) . ?
C44 H44 0.9500 . ?
C44 C45 1.388(5) . ?
C45 H45 0.9500 . ?
C45 C46 1.366(5) . ?
C46 H46 0.9500 . ?
C46 C47 1.377(5) . ?
C47 H47 0.9500 . ?
C47 C48 1.385(5) . ?
C48 H48 0.9500 . ?
C49 C50 1.397(4) . ?
C49 C54 1.389(4) . ?
C50 H50 0.9500 . ?
C50 C51 1.382(4) . ?
C51 H51 0.9500 . ?
C51 C52 1.377(4) . ?
C52 H52 0.9500 . ?
C52 C53 1.382(4) . ?
C53 H53 0.9500 . ?
C53 C54 1.388(4) . ?
C54 H54 0.9500 . ?
C55 C56 1.389(4) . ?
C55 C60 1.383(4) . ?
C56 H56 0.9500 . ?
C56 C57 1.388(4) . ?
C57 H57 0.9500 . ?
C57 C58 1.372(5) . ?
C58 H58 0.9500 . ?
C58 C59 1.374(5) . ?
C59 H59 0.9500 . ?
C59 C60 1.393(4) . ?
C60 H60 0.9500 . ?

loop_
_geom_torsion_atom_site_label_1
_geom_torsion_atom_site_label_2
_geom_torsion_atom_site_label_3
_geom_torsion_atom_site_label_4
_geom_torsion
_geom_torsion_site_symmetry_1
_geom_torsion_site_symmetry_2
_geom_torsion_site_symmetry_3
_geom_torsion_site_symmetry_4
_geom_torsion_publ_flag
Gd01 O1 C1 C2 -25.5(4) . . . . ?
Gd01 O1 C1 C4 152.4(2) . . . . ?
Gd01 O2 C3 C2 5.9(4) . . . . ?
Gd01 O2 C3 C5 -174.50(16) . . . . ?
Gd01 O4 C9 C10 -15.4(4) . . . . ?
Gd01 O4 C9 C12 168.01(17) . . . . ?
Gd01 O5 C11 C10 2.4(4) . . . . ?
Gd01 O5 C11 C13 -179.69(18) . . . . ?
Gd01 O7 C17 C18 -16.2(4) . . . . ?
Gd01 O7 C17 C20 166.82(17) . . . . ?
Gd01 O8 C19 C18 6.8(4) . . . . ?
Gd01 O8 C19 C21 -175.86(18) . . . . ?
P1 C25 C26 C27 177.7(3) . . . . ?
P1 C25 C30 C29 -177.9(2) . . . . ?
P1 C31 C32 C33 179.3(4) . . . . ?
P1 C31 C36 C35 -178.6(3) . . . . ?
P1 C37 C38 C39 -178.1(2) . . . . ?
P1 C37 C42 C41 178.9(2) . . . . ?
P2 C43 C44 C45 179.3(3) . . . . ?
P2 C43 C48 C47 -179.4(2) . . . . ?
P2 C49 C50 C51 -175.9(2) . . . . ?
P2 C49 C54 C53 175.8(2) . . . . ?
P2 C55 C56 C57 178.4(2) . . . . ?
P2 C55 C60 C59 -177.5(3) . . . . ?
O1 C1 C2 C3 2.1(5) . . . . ?
O1 C1 C4 F1 33.1(4) . . . . ?
O1 C1 C4 F2 156.1(3) . . . . ?
O1 C1 C4 F3 -85.2(3) . . . . ?
O2 C3 C5 O3 -170.6(2) . . . . ?
O2 C3 C5 C8 8.9(4) . . . . ?
O3 C5 C8 C7 0.1(3) . . . . ?
O3 C6 C7 C8 -0.1(4) . . . . ?
O4 C9 C10 C11 -2.0(5) . . . . ?
O4 C9 C12 F4 -45.5(3) . . . . ?
O4 C9 C12 F5 72.8(3) . . . . ?
O4 C9 C12 F6 -167.3(2) . . . . ?
O5 C11 C13 O6 177.8(2) . . . . ?
O5 C11 C13 C16 -4.7(5) . . . . ?
O6 C13 C16 C15 0.1(3) . . . . ?
O6 C14 C15 C16 -0.2(4) . . . . ?
O7 C17 C18 C19 -4.6(5) . . . . ?
O7 C17 C20 F7 -173.4(2) . . . . ?
O7 C17 C20 F8 65.3(3) . . . . ?
O7 C17 C20 F9 -52.9(3) . . . . ?
O8 C19 C21 O9 -2.3(4) . . . . ?
O8 C19 C21 C24 179.1(3) . . . . ?
O9 C21 C24 C23 0.4(4) . . . . ?
O9 C22 C23 C24 -0.7(5) . . . . ?
O10 P1 C25 C26 16.2(3) . . . . ?
O10 P1 C25 C30 -165.4(2) . . . . ?
O10 P1 C31 C32 -135.1(3) . . . . ?
O10 P1 C31 C36 44.9(3) . . . . ?
O10 P1 C37 C38 -172.2(2) . . . . ?
O10 P1 C37 C42 7.4(2) . . . . ?
O11 P2 C43 C44 -131.8(2) . . . . ?
O11 P2 C43 C48 46.4(3) . . . . ?
O11 P2 C49 C50 -165.8(2) . . . . ?
O11 P2 C49 C54 16.5(3) . . . . ?
O11 P2 C55 C56 55.7(3) . . . . ?
O11 P2 C55 C60 -126.6(3) . . . . ?
C1 C2 C3 O2 8.0(4) . . . . ?
C1 C2 C3 C5 -171.6(2) . . . . ?
C2 C1 C4 F1 -148.8(3) . . . . ?
C2 C1 C4 F2 -25.7(4) . . . . ?
C2 C1 C4 F3 92.9(3) . . . . ?
C2 C3 C5 O3 9.1(4) . . . . ?
C2 C3 C5 C8 -171.5(3) . . . . ?
C3 C5 C8 C7 -179.4(3) . . . . ?
C4 C1 C2 C3 -175.7(3) . . . . ?
C5 O3 C6 C7 0.1(4) . . . . ?
C6 O3 C5 C3 179.5(2) . . . . ?
C6 O3 C5 C8 -0.1(3) . . . . ?
C6 C7 C8 C5 0.0(4) . . . . ?
C9 C10 C11 O5 8.3(5) . . . . ?
C9 C10 C11 C13 -169.6(3) . . . . ?
C10 C9 C12 F4 137.5(3) . . . . ?
C10 C9 C12 F5 -104.2(3) . . . . ?
C10 C9 C12 F6 15.7(4) . . . . ?
C10 C11 C13 O6 -4.2(4) . . . . ?
C10 C11 C13 C16 173.3(3) . . . . ?
C11 C13 C16 C15 -177.6(3) . . . . ?
C12 C9 C10 C11 174.5(3) . . . . ?
C13 O6 C14 C15 0.2(4) . . . . ?
C14 O6 C13 C11 177.8(3) . . . . ?
C14 O6 C13 C16 -0.2(3) . . . . ?
C14 C15 C16 C13 0.1(4) . . . . ?
C17 C18 C19 O8 9.1(4) . . . . ?
C17 C18 C19 C21 -168.2(3) . . . . ?
C18 C17 C20 F7 9.2(4) . . . . ?
C18 C17 C20 F8 -112.0(3) . . . . ?
C18 C17 C20 F9 129.7(3) . . . . ?
C18 C19 C21 O9 175.2(3) . . . . ?
C18 C19 C21 C24 -3.4(4) . . . . ?
C19 C21 C24 C23 179.2(3) . . . . ?
C20 C17 C18 C19 172.2(2) . . . . ?
C21 O9 C22 C23 1.0(5) . . . . ?
C22 O9 C21 C19 -179.7(3) . . . . ?
C22 O9 C21 C24 -0.9(4) . . . . ?
C22 C23 C24 C21 0.2(5) . . . . ?
C25 P1 C31 C32 -12.2(3) . . . . ?
C25 P1 C31 C36 167.8(2) . . . . ?
C25 P1 C37 C38 65.4(3) . . . . ?
C25 P1 C37 C42 -115.0(2) . . . . ?
C25 C26 C27 C28 0.4(5) . . . . ?
C26 C25 C30 C29 0.5(4) . . . . ?
C26 C27 C28 C29 0.3(5) . . . . ?
C27 C28 C29 C30 -0.6(5) . . . . ?
C28 C29 C30 C25 0.2(4) . . . . ?
C30 C25 C26 C27 -0.7(5) . . . . ?
C31 P1 C25 C26 -106.7(2) . . . . ?
C31 P1 C25 C30 71.7(2) . . . . ?
C31 P1 C37 C38 -50.9(3) . . . . ?
C31 P1 C37 C42 128.8(2) . . . . ?
C31 C32 C33 C34 -1.5(8) . . . . ?
C32 C31 C36 C35 1.4(5) . . . . ?
C32 C33 C34 C35 3.0(8) . . . . ?
C33 C34 C35 C36 -2.3(7) . . . . ?
C34 C35 C36 C31 0.1(6) . . . . ?
C36 C31 C32 C33 -0.7(6) . . . . ?
C37 P1 C25 C26 137.6(2) . . . . ?
C37 P1 C25 C30 -44.0(3) . . . . ?
C37 P1 C31 C32 104.7(3) . . . . ?
C37 P1 C31 C36 -75.3(3) . . . . ?
C37 C38 C39 C40 -1.4(5) . . . . ?
C38 C37 C42 C41 -1.4(4) . . . . ?
C38 C39 C40 C41 -0.4(5) . . . . ?
C39 C40 C41 C42 1.3(5) . . . . ?
C40 C41 C42 C37 -0.4(5) . . . . ?
C42 C37 C38 C39 2.3(4) . . . . ?
C43 P2 O11 Gd01 -83.4(3) . . . . ?
C43 P2 C49 C50 70.9(3) . . . . ?
C43 P2 C49 C54 -106.8(2) . . . . ?
C43 P2 C55 C56 -179.0(2) . . . . ?
C43 P2 C55 C60 -1.2(3) . . . . ?
C43 C44 C45 C46 0.1(5) . . . . ?
C44 C43 C48 C47 -1.1(4) . . . . ?
C44 C45 C46 C47 -1.3(5) . . . . ?
C45 C46 C47 C48 1.2(5) . . . . ?
C46 C47 C48 C43 0.0(5) . . . . ?
C48 C43 C44 C45 1.0(5) . . . . ?
C49 P2 O11 Gd01 156.1(3) . . . . ?
C49 P2 C43 C44 -9.5(3) . . . . ?
C49 P2 C43 C48 168.8(2) . . . . ?
C49 P2 C55 C56 -64.8(2) . . . . ?
C49 P2 C55 C60 112.9(3) . . . . ?
C49 C50 C51 C52 -0.1(5) . . . . ?
C50 C49 C54 C53 -2.0(4) . . . . ?
C50 C51 C52 C53 -1.5(5) . . . . ?
C51 C52 C53 C54 1.4(5) . . . . ?
C52 C53 C54 C49 0.4(5) . . . . ?
C54 C49 C50 C51 1.8(4) . . . . ?
C55 P2 O11 Gd01 39.6(4) . . . . ?
C55 P2 C43 C44 102.3(3) . . . . ?
C55 P2 C43 C48 -79.4(2) . . . . ?
C55 P2 C49 C50 -43.6(3) . . . . ?
C55 P2 C49 C54 138.6(2) . . . . ?
C55 C56 C57 C58 -1.2(5) . . . . ?
C56 C55 C60 C59 0.2(5) . . . . ?
C56 C57 C58 C59 1.0(5) . . . . ?
C57 C58 C59 C60 -0.2(6) . . . . ?
C58 C59 C60 C55 -0.4(6) . . . . ?
C60 C55 C56 C57 0.6(4) . . . . ?
